data_1559710
loop_
_publ_author_name
'NAKAMURA, Niina'
'ICHIMARU, Yoshimi'
'KATO, Koichi'
'SANO, Makoto'
'KUROSAKI, Hiromasa'
'HAYASHI, Kazuhiko'
'MIYAIRI, Shinichi'

_publ_section_title
;
 Crystal Structure of 5-Methoxyindirubin 3&#x2032;-Oxime
;
_journal_issue 0
_journal_name_full 'X-ray Structure Analysis Online'
_journal_page_first 47
_journal_page_last 48
_journal_paper_doi 10.2116/xraystruct.36.47
_journal_volume 36
_journal_year 2020
_chemical_formula_moiety 'C17 H13 N3 O3, C H2.83 O0.33, 0.17(H O)'
_chemical_formula_sum 'C18 H16 N3 O3.5'
_chemical_formula_weight 330.34
_chemical_name_systematic (2'Z,3'E)-3'-(Hydroxyimino)-5-methoxy-[2',3-biindolinylidene]-2-one
_space_group_crystal_system monoclinic
_space_group_IT_number 14
_space_group_name_Hall '-P 2ybc'
_space_group_name_H-M_alt 'P 1 21/c 1'
_atom_sites_solution_hydrogens mixed
_atom_sites_solution_primary dual
_audit_creation_date 2020-07-30
_audit_creation_method
;
Olex2 1.3-ac4
(compiled 2019.04.23 svn.r3594 for Rigaku Oxford Diffraction, GUI svn.r5739)
;
_cell_angle_alpha 90
_cell_angle_beta 100.324(3)
_cell_angle_gamma 90
_cell_formula_units_Z 4
_cell_length_a 16.0352(4)
_cell_length_b 5.55140(10)
_cell_length_c 17.2061(4)
_cell_measurement_reflns_used 3303
_cell_measurement_temperature 93.15
_cell_measurement_theta_max 67.9060
_cell_measurement_theta_min 5.1970
_cell_volume 1506.85(6)
_computing_cell_refinement
;
CrystalClear-SM Expert 2.0 r7 (Rigaku, 2011)
;
_computing_data_collection
;
CrystalClear-SM Expert 2.0 r7 (Rigaku, 2011)
;
_computing_data_reduction
;
CrystalClear-SM Expert 2.0 r7 (Rigaku, 2011)
;
_computing_molecular_graphics 'Olex2 (Dolomanov et al., 2009)'
_computing_publication_material 'Olex2 (Dolomanov et al., 2009)'
_computing_structure_refinement 'ShelXL (Sheldrick, 2015)'
_computing_structure_solution 'ShelXT (Sheldrick, 2015)'
_diffrn_ambient_temperature 93.15
_diffrn_detector CCD
_diffrn_detector_area_resol_mean 28.5714
_diffrn_detector_type 'Rigaku Saturn724+'
_diffrn_measured_fraction_theta_full 0.999
_diffrn_measured_fraction_theta_max 0.991
_diffrn_measurement_device 'AFC12 (Right): Kappa 3 circle'
_diffrn_measurement_method 'profile data from \w-scans'
_diffrn_measurement_specimen_support 'Mitegen 50um'
_diffrn_radiation_collimation 0.3
_diffrn_radiation_monochromator Confocal
_diffrn_radiation_probe x-ray
_diffrn_radiation_type CuK\a
_diffrn_radiation_wavelength 1.54184
_diffrn_reflns_av_R_equivalents 0.0423
_diffrn_reflns_av_unetI/netI 0.0513
_diffrn_reflns_Laue_measured_fraction_full 0.999
_diffrn_reflns_Laue_measured_fraction_max 0.991
_diffrn_reflns_limit_h_max 19
_diffrn_reflns_limit_h_min -19
_diffrn_reflns_limit_k_max 3
_diffrn_reflns_limit_k_min -6
_diffrn_reflns_limit_l_max 19
_diffrn_reflns_limit_l_min -20
_diffrn_reflns_number 7065
_diffrn_reflns_point_group_measured_fraction_full 0.999
_diffrn_reflns_point_group_measured_fraction_max 0.991
_diffrn_reflns_theta_full 67.684
_diffrn_reflns_theta_max 68.389
_diffrn_reflns_theta_min 5.226
_diffrn_source 'Rotating Anode'
_diffrn_source_current 24.0
_diffrn_source_power 1.2
_diffrn_source_target Mo
_diffrn_source_type 'Rotating Anode'
_diffrn_source_voltage 50.0
_exptl_absorpt_coefficient_mu 0.853
_exptl_absorpt_correction_T_max 1.00000
_exptl_absorpt_correction_T_min 0.62404
_exptl_absorpt_correction_type multi-scan
_exptl_absorpt_process_details
;
CrysAlisPro 1.171.40.74a (Rigaku Oxford Diffraction, 2020)
Empirical absorption correction using spherical harmonics,
 implemented in SCALE3 ABSPACK scaling algorithm.
;
_exptl_crystal_colour 'clear reddish violet'
_exptl_crystal_colour_lustre clear
_exptl_crystal_colour_modifier reddish
_exptl_crystal_colour_primary violet
_exptl_crystal_density_diffrn 1.456
_exptl_crystal_description needle
_exptl_crystal_F_000 692
_exptl_crystal_preparation
'Y. ichimaru, T. Fujii, H. Saito, M. Sano, T. uchiyama, S. Miyairi, (2017), Bioorg Med Chem, 4665-4676.'
_exptl_crystal_recrystallization_method 'See Prepation Reference'
_exptl_crystal_size_max 0.277
_exptl_crystal_size_mid 0.052
_exptl_crystal_size_min 0.018
_refine_diff_density_max 0.350
_refine_diff_density_min -0.255
_refine_diff_density_rms 0.063
_refine_ls_extinction_method none
_refine_ls_goodness_of_fit_ref 1.055
_refine_ls_hydrogen_treatment constr
_refine_ls_matrix_type full
_refine_ls_number_parameters 248
_refine_ls_number_reflns 2753
_refine_ls_number_restraints 0
_refine_ls_restrained_S_all 1.055
_refine_ls_R_factor_all 0.0616
_refine_ls_R_factor_gt 0.0524
_refine_ls_shift/su_max 0.000
_refine_ls_shift/su_mean 0.000
_refine_ls_structure_factor_coef Fsqd
_refine_ls_weighting_details 'w=1/[\s^2^(Fo^2^)+(0.0832P)^2^+0.4771P] where P=(Fo^2^+2Fc^2^)/3'
_refine_ls_weighting_scheme calc
_refine_ls_wR_factor_gt 0.1354
_refine_ls_wR_factor_ref 0.1411
_reflns_Friedel_coverage 0.000
_reflns_number_gt 2309
_reflns_number_total 2753
_reflns_threshold_expression 'I > 2\s(I)'
_cod_data_source_file 36_47_1.txt
_cod_data_source_block 20XL015_NN
_cod_original_formula_sum 'C18 H16 N3 O3.50'
_cod_database_code 1559710
_shelx_shelxl_version_number 2018/3
_shelx_space_group_comment
;
The symmetry employed for this shelxl refinement is uniquely defined
by the following loop, which should always be used as a source of
symmetry information in preference to the above space-group names.
They are only intended as comments.
;
_shelx_estimated_absorpt_t_max 0.985
_shelx_estimated_absorpt_t_min 0.798
_olex2_refinement_description
;
1. Fixed Uiso
 At 1.2 times of:
  All C(H) groups, All C(H,H) groups, All N(H) groups
 At 1.5 times of:
  All C(H,H,H) groups, All O(H) groups
2. Others
 Sof(O20B)=Sof(H20D)=0.5*(1-FVAR(2))
 Sof(O20A)=Sof(H20C)=0.5*FVAR(2)
 Fixed Sof: C20(0.5) H20A(0.5) H20B(0.5) C21(0.5) H21A(0.5) H21B(0.5) H21C(0.5)
3.a Riding coordinates:
 O20A(H20C), O20B(H20D)
3.b Secondary CH2 refined with riding coordinates:
 C20(H20A,H20B)
3.c Aromatic/amide H refined with riding coordinates:
 N1(H1), N2(H2A), C4(H4), C6(H6), C7(H7), C12(H12), C15(H15), C13(H13), C14(H14)
3.d Idealised Me refined as rotating group:
 C17(H17A,H17B,H17C), C21(H21A,H21B,H21C)
3.e Idealised tetrahedral OH refined as rotating group:
 O2(H2)
;
_olex2_date_sample_data_collection 2020-06-12
_olex2_date_sample_submission 2020-07-07
_olex2_exptl_crystal_mounting_method 'Crystal mounting utilized MiTiGen Dual-Thichness MicroLoops [LD]'
_olex2_submission_original_sample_id '5-Methoxyindirubin 3'-oxime _NN-35-1'
_olex2_submission_special_instructions 'No special instructions were received'

loop_
_space_group_symop_operation_xyz
'x, y, z'
'-x, y+1/2, -z+1/2'
'-x, -y, -z'
'x, -y-1/2, z-1/2'

loop_
_atom_site_label
_atom_site_type_symbol
_atom_site_fract_x
_atom_site_fract_y
_atom_site_fract_z
_atom_site_U_iso_or_equiv
_atom_site_adp_type
_atom_site_occupancy
_atom_site_site_symmetry_order
_atom_site_calc_flag
_atom_site_refinement_flags_posn
_atom_site_refinement_flags_adp
_atom_site_refinement_flags_occupancy
_atom_site_disorder_assembly
_atom_site_disorder_group
O3 O 0.92554(8) -0.0576(2) 0.17930(8) 0.0210(3) Uani 1 1 d . . . . .
O2 O 0.95571(8) 0.7358(2) 0.37086(9) 0.0237(3) Uani 1 1 d . . . . .
H2 H 0.997789 0.680463 0.353901 0.036 Uiso 1 1 calc GR . . . .
O1 O 0.55799(8) 0.3936(3) 0.31745(8) 0.0250(3) Uani 1 1 d . . . . .
N3 N 0.88397(10) 0.5996(3) 0.34089(10) 0.0203(4) Uani 1 1 d . . . . .
N1 N 0.60413(10) 0.0998(3) 0.24013(10) 0.0215(4) Uani 1 1 d . . . . .
H1 H 0.555600 0.024017 0.225855 0.026 Uiso 1 1 calc R . . . .
N2 N 0.68108(10) 0.6885(3) 0.38305(10) 0.0214(4) Uani 1 1 d . . . . .
H2A H 0.626866 0.655799 0.379796 0.026 Uiso 1 1 calc R . . . .
C3 C 0.74461(11) 0.1983(3) 0.25052(11) 0.0177(4) Uani 1 1 d . . . . .
C10 C 0.81859(12) 0.6789(3) 0.36682(11) 0.0192(4) Uani 1 1 d . . . . .
C4 C 0.82617(12) 0.1633(3) 0.23519(11) 0.0185(4) Uani 1 1 d . . . . .
H4 H 0.870451 0.272148 0.255534 0.022 Uiso 1 1 calc R . . . .
C1 C 0.61550(12) 0.2960(3) 0.28770(11) 0.0204(4) Uani 1 1 d . . . . .
C8 C 0.68042(11) 0.0342(3) 0.21683(11) 0.0200(4) Uani 1 1 d . . . . .
C6 C 0.77837(12) -0.1928(3) 0.15734(11) 0.0198(4) Uani 1 1 d . . . . .
H6 H 0.790843 -0.324286 0.125987 0.024 Uiso 1 1 calc R . . . .
C11 C 0.80788(12) 0.8782(3) 0.41990(11) 0.0199(4) Uani 1 1 d . . . . .
C5 C 0.84188(11) -0.0328(3) 0.18975(11) 0.0186(4) Uani 1 1 d . . . . .
C9 C 0.73384(12) 0.5619(3) 0.34459(11) 0.0194(4) Uani 1 1 d . . . . .
C2 C 0.70498(12) 0.3678(3) 0.29706(11) 0.0196(4) Uani 1 1 d . . . . .
C7 C 0.69597(12) -0.1583(4) 0.17135(11) 0.0213(4) Uani 1 1 d . . . . .
H7 H 0.651682 -0.265730 0.149867 0.026 Uiso 1 1 calc R . . . .
C16 C 0.72250(12) 0.8756(3) 0.42818(11) 0.0213(4) Uani 1 1 d . . . . .
C12 C 0.86168(13) 1.0548(4) 0.45846(11) 0.0223(4) Uani 1 1 d . . . . .
H12 H 0.919497 1.061114 0.452812 0.027 Uiso 1 1 calc R . . . .
C15 C 0.68915(13) 1.0399(4) 0.47493(12) 0.0243(4) Uani 1 1 d . . . . .
H15 H 0.631234 1.034686 0.480294 0.029 Uiso 1 1 calc R . . . .
C13 C 0.82920(13) 1.2214(4) 0.50530(12) 0.0243(5) Uani 1 1 d . . . . .
H13 H 0.865282 1.342614 0.531954 0.029 Uiso 1 1 calc R . . . .
C17 C 0.94761(13) -0.2808(4) 0.14733(13) 0.0253(5) Uani 1 1 d . . . . .
H17A H 0.917639 -0.296306 0.092688 0.038 Uiso 1 1 calc GR . . . .
H17B H 0.931455 -0.414064 0.178941 0.038 Uiso 1 1 calc GR . . . .
H17C H 1.008896 -0.285540 0.148402 0.038 Uiso 1 1 calc GR . . . .
C14 C 0.74438(14) 1.2136(4) 0.51380(12) 0.0251(5) Uani 1 1 d . . . . .
H14 H 0.723804 1.328531 0.546660 0.030 Uiso 1 1 calc R . . . .
C20 C 0.5233(4) 0.6279(17) 0.4976(5) 0.0235(13) Uani 0.5 1 d . . P A -1
H20A H 0.585481 0.619266 0.500739 0.028 Uiso 0.5 1 calc R . P A -1
H20B H 0.499381 0.698936 0.445618 0.028 Uiso 0.5 1 calc R . P A -1
C21 C 0.4939(10) 0.397(3) 0.4979(10) 0.109(6) Uani 0.5 1 d . . P A -1
H21A H 0.432392 0.399330 0.495546 0.164 Uiso 0.5 1 calc GR . P A -1
H21B H 0.521156 0.315909 0.546467 0.164 Uiso 0.5 1 calc GR . P A -1
H21C H 0.507087 0.310313 0.452024 0.164 Uiso 0.5 1 calc GR . P A -1
O20A O 0.5083(3) 0.7830(9) 0.5533(3) 0.0368(15) Uani 0.333(5) 1 d . . P A -1
H20C H 0.484692 0.720115 0.599339 0.055 Uiso 0.333(5) 1 d R . P A -1
O20B O 0.4975(5) 0.7315(15) 0.4308(5) 0.023(3) Uani 0.167(5) 1 d . . P A -2
H20D H 0.495394 0.910540 0.436592 0.034 Uiso 0.167(5) 1 d R . P A -2

loop_
_atom_site_aniso_label
_atom_site_aniso_U_11
_atom_site_aniso_U_22
_atom_site_aniso_U_33
_atom_site_aniso_U_23
_atom_site_aniso_U_13
_atom_site_aniso_U_12
O3 0.0134(7) 0.0197(7) 0.0297(7) -0.0032(6) 0.0036(5) -0.0004(5)
O2 0.0127(7) 0.0229(7) 0.0348(8) -0.0051(6) 0.0027(6) -0.0047(6)
O1 0.0156(7) 0.0271(7) 0.0317(8) -0.0004(6) 0.0030(6) 0.0026(6)
N3 0.0151(8) 0.0183(8) 0.0263(8) 0.0005(7) 0.0002(6) -0.0037(6)
N1 0.0111(8) 0.0231(8) 0.0294(9) -0.0012(7) 0.0010(6) -0.0022(7)
N2 0.0145(8) 0.0209(8) 0.0282(9) -0.0018(7) 0.0028(6) 0.0006(7)
C3 0.0141(9) 0.0176(9) 0.0202(9) 0.0028(7) -0.0003(7) -0.0014(7)
C10 0.0159(9) 0.0185(9) 0.0224(9) 0.0038(8) 0.0011(7) 0.0007(7)
C4 0.0141(9) 0.0184(9) 0.0218(9) 0.0037(8) -0.0004(7) -0.0015(7)
C1 0.0153(9) 0.0211(10) 0.0240(9) 0.0031(8) 0.0017(7) 0.0025(8)
C8 0.0128(9) 0.0210(9) 0.0252(9) 0.0046(8) 0.0007(7) -0.0011(7)
C6 0.0174(9) 0.0179(9) 0.0232(9) 0.0003(8) 0.0009(7) -0.0011(7)
C11 0.0190(10) 0.0179(9) 0.0217(9) 0.0042(8) 0.0005(7) 0.0017(8)
C5 0.0119(9) 0.0207(9) 0.0225(9) 0.0036(8) 0.0013(7) -0.0002(7)
C9 0.0171(9) 0.0172(9) 0.0231(9) 0.0035(8) 0.0019(7) 0.0014(7)
C2 0.0152(9) 0.0188(9) 0.0236(9) 0.0028(8) 0.0006(7) -0.0007(7)
C7 0.0167(10) 0.0197(9) 0.0258(10) 0.0011(8) -0.0008(7) -0.0029(8)
C16 0.0193(10) 0.0186(9) 0.0237(9) 0.0020(8) -0.0022(8) 0.0014(8)
C12 0.0221(10) 0.0207(9) 0.0229(9) 0.0028(8) 0.0004(7) -0.0015(8)
C15 0.0222(10) 0.0244(10) 0.0256(10) 0.0011(8) 0.0025(8) 0.0023(8)
C13 0.0273(11) 0.0197(10) 0.0240(10) 0.0002(8) -0.0011(8) -0.0014(8)
C17 0.0207(10) 0.0227(10) 0.0325(11) -0.0049(9) 0.0043(8) 0.0012(8)
C14 0.0305(11) 0.0205(10) 0.0241(10) -0.0014(8) 0.0044(8) 0.0046(8)
C20 0.0127(19) 0.027(3) 0.031(3) 0.005(2) 0.0056(19) -0.004(2)
C21 0.178(15) 0.064(6) 0.110(9) -0.026(6) 0.091(9) -0.050(8)
O20A 0.027(3) 0.042(3) 0.044(3) 0.000(2) 0.012(2) -0.002(2)
O20B 0.028(5) 0.019(4) 0.022(5) 0.003(3) 0.004(3) 0.003(3)

loop_
_atom_type_symbol
_atom_type_description
_atom_type_scat_dispersion_real
_atom_type_scat_dispersion_imag
_atom_type_scat_source
C C 0.0181 0.0091 'International Tables Vol C Tables 4.2.6.8 and 6.1.1.4'
H H 0.0000 0.0000 'International Tables Vol C Tables 4.2.6.8 and 6.1.1.4'
N N 0.0311 0.0180 'International Tables Vol C Tables 4.2.6.8 and 6.1.1.4'
O O 0.0492 0.0322 'International Tables Vol C Tables 4.2.6.8 and 6.1.1.4'

loop_
_geom_angle_atom_site_label_1
_geom_angle_atom_site_label_2
_geom_angle_atom_site_label_3
_geom_angle
_geom_angle_site_symmetry_1
_geom_angle_site_symmetry_3
_geom_angle_publ_flag
C5 O3 C17 116.57(14) . . ?
C10 N3 O2 110.77(15) . . ?
C1 N1 C8 110.59(16) . . ?
C9 N2 C16 112.38(16) . . ?
C4 C3 C8 118.05(17) . . ?
C4 C3 C2 135.43(17) . . ?
C8 C3 C2 106.50(16) . . ?
N3 C10 C11 131.91(18) . . ?
N3 C10 C9 121.49(17) . . ?
C11 C10 C9 106.59(16) . . ?
C5 C4 C3 119.12(17) . . ?
O1 C1 N1 124.34(18) . . ?
O1 C1 C2 127.78(18) . . ?
N1 C1 C2 107.88(16) . . ?
N1 C8 C3 108.83(16) . . ?
C7 C8 N1 128.44(17) . . ?
C7 C8 C3 122.69(17) . . ?
C5 C6 C7 119.36(18) . . ?
C16 C11 C10 106.36(16) . . ?
C12 C11 C10 134.20(18) . . ?
C12 C11 C16 119.43(18) . . ?
C4 C5 O3 115.23(16) . . ?
C4 C5 C6 122.18(17) . . ?
C6 C5 O3 122.60(17) . . ?
N2 C9 C10 105.54(16) . . ?
N2 C9 C2 121.31(17) . . ?
C2 C9 C10 133.16(18) . . ?
C3 C2 C1 106.19(16) . . ?
C9 C2 C3 134.26(17) . . ?
C9 C2 C1 119.54(17) . . ?
C8 C7 C6 118.58(18) . . ?
N2 C16 C11 109.14(17) . . ?
C15 C16 N2 128.31(18) . . ?
C15 C16 C11 122.55(18) . . ?
C13 C12 C11 118.74(19) . . ?
C16 C15 C14 117.07(19) . . ?
C12 C13 C14 120.97(19) . . ?
C13 C14 C15 121.22(18) . . ?
O20A C20 C21 119.5(7) . . ?

loop_
_geom_bond_atom_site_label_1
_geom_bond_atom_site_label_2
_geom_bond_distance
_geom_bond_site_symmetry_2
_geom_bond_publ_flag
O3 C5 1.392(2) . ?
O3 C17 1.426(2) . ?
O2 N3 1.396(2) . ?
O1 C1 1.255(2) . ?
N3 C10 1.288(3) . ?
N1 C1 1.355(3) . ?
N1 C8 1.402(2) . ?
N2 C9 1.359(2) . ?
N2 C16 1.392(3) . ?
C3 C4 1.393(3) . ?
C3 C8 1.418(3) . ?
C3 C2 1.453(3) . ?
C10 C11 1.464(3) . ?
C10 C9 1.493(3) . ?
C4 C5 1.390(3) . ?
C1 C2 1.470(3) . ?
C8 C7 1.374(3) . ?
C6 C5 1.390(3) . ?
C6 C7 1.398(3) . ?
C11 C16 1.402(3) . ?
C11 C12 1.393(3) . ?
C9 C2 1.382(3) . ?
C16 C15 1.385(3) . ?
C12 C13 1.388(3) . ?
C15 C14 1.396(3) . ?
C13 C14 1.394(3) . ?
C20 C21 1.365(9) . ?
C20 O20A 1.342(11) . ?
